data_4100542
loop_
_publ_author_name
'Mari Sasaki'
'Shinya Takaishi'
'Hitoshi Miyasaka'
'Ken-ichi Sugiura'
'Masahiro Yamashita'

_publ_section_title
;
Novel Quasi-One-Dimensional Halogen-Bridged
PtII-PtIV Mixed-Valence Compounds with Magnetic
Counter-anions, {[Pt(en)2][PtX2(en)2]}3{(MX5)X3}2 12H2O
(M=Co2+, Mn2+, and Fe2+; X=Cl- and Br-)
;
_journal_name_full 'Journal of the American Chemical Society'
_journal_year 2005
_chemical_formula_moiety 'C6 H20 Br3 N4 Ni'
_chemical_formula_sum 'C6 H20 Br3 N4 Ni'
_chemical_formula_weight 446.66
_space_group_IT_number 23
_space_group_name_Hall 'I 2 2'
_space_group_name_H-M_alt 'I 2 2 2'
_symmetry_cell_setting orthorhombic
_symmetry_Int_Tables_number 23
_symmetry_space_group_name_Hall 'I 2 2'
_symmetry_space_group_name_H-M 'I 2 2 2'
_cell_angle_alpha 90
_cell_angle_beta 90
_cell_angle_gamma 90
_cell_formula_units_Z 2
_cell_length_a 19.35(3)
_cell_length_b 5.110(7)
_cell_length_c 6.988(10)
_cell_measurement_temperature 121.1
_cell_volume 691.1(17)
_exptl_crystal_density_diffrn 2.146
_cod_database_code 4100542

loop_
_symmetry_equiv_pos_site_id
_symmetry_equiv_pos_as_xyz
1 +X,+Y,+Z
2 +X,-Y,-Z
3 -X,+Y,-Z
4 -X,-Y,+Z
5 1/2+X,1/2+Y,1/2+Z
6 1/2+X,1/2-Y,1/2-Z
7 1/2-X,1/2+Y,1/2-Z
8 1/2-X,1/2-Y,1/2+Z

loop_
_atom_site_label
_atom_site_type_symbol
_atom_site_fract_x
_atom_site_fract_y
_atom_site_fract_z
_atom_site_U_iso_or_equiv
_atom_site_adp_type
_atom_site_occupancy
_atom_site_symmetry_multiplicity
_atom_site_calc_flag
_atom_site_refinement_flags
_atom_site_disorder_assembly
_atom_site_disorder_group
Br(1) Br 0.0000 0.0000 0.0000 0.0175(3) Uani 1.00 4 d S . .
Br(2) Br 0.10464(3) 0.0000 0.5000 0.0215(2) Uani 1.00 2 d S . .
Ni(1) Ni 0.0000 0.5000 0.0000 0.0146(3) Uani 1.00 4 d S . .
N(1) N 0.0730(2) 0.490(2) 0.1891(6) 0.0211(10) Uani 1.00 1 d . . .
C(1) C 0.1409(3) 0.4335(10) 0.0974(9) 0.032(2) Uani 1.00 1 d . . .
C(2) C 0.2015(5) 0.506(5) 0.197(2) 0.036(3) Uani 0.50 1 d P . .
H(1) H 0.2141 0.6813 0.1624 0.043 Uiso 1.00 1 c R . .
H(2) H 0.2383 0.3885 0.1628 0.043 Uiso 1.00 1 c R . .
H(3) H 0.1933 0.4963 0.3319 0.043 Uiso 1.00 1 c R . .
H(4) H 0.0751 0.6452 0.2499 0.025 Uiso 1.00 1 c R . .
H(5) H 0.0635 0.3659 0.2765 0.025 Uiso 1.00 1 c R . .
H(6) H 0.1431 0.2443 0.0751 0.038 Uiso 1.00 1 c R . .

loop_
_atom_site_aniso_label
_atom_site_aniso_U_11
_atom_site_aniso_U_22
_atom_site_aniso_U_33
_atom_site_aniso_U_12
_atom_site_aniso_U_13
_atom_site_aniso_U_23
Br(1) 0.0281(5) 0.0068(5) 0.0175(5) 0.0000 0.0000 0.0000
Br(2) 0.0304(4) 0.0159(4) 0.0183(4) 0.0000 0.0000 -0.0004(6)
Ni(1) 0.0221(6) 0.0073(6) 0.0144(6) 0.0000 0.0000 0.0000
N(1) 0.034(2) 0.007(2) 0.022(2) -0.007(5) -0.006(2) 0.009(4)
C(1) 0.025(3) 0.021(4) 0.049(4) -0.001(3) -0.000(3) -0.000(3)
C(2) 0.028(6) 0.041(7) 0.038(7) 0.00(1) 0.005(4) 0.023(12)

loop_
_geom_bond_atom_site_label_1
_geom_bond_atom_site_label_2
_geom_bond_distance
_geom_bond_publ_flag
_geom_bond_site_symmetry_1
_geom_bond_site_symmetry_2
Br(1) Ni(1) 2.56(9) ? . 54501
Br(1) Ni(1) 2.56(9) ? . .
Ni(1) Br(1) 2.56(9) ? . 56501
Ni(1) Br(1) 2.56(9) ? . 56502
Ni(1) Br(1) 2.56(9) ? . 56503
Ni(1) Br(1) 2.56(9) ? . 56504
Ni(1) N(1) 1.934(4) ? . .
Ni(1) N(1) 1.934(4) ? . 56502
Ni(1) N(1) 1.934(4) ? . 55503
Ni(1) N(1) 1.934(4) ? . 56504
N(1) C(1) 1.491(7) ? . .
C(1) C(1) 1.521(8) ? . 56502
C(1) C(2) 1.41(1) ? . .
N(1) H(4) 0.9000 ? . .
N(1) H(5) 0.9000 ? . .
C(1) H(6) 0.9800 ? . .
C(2) H(1) 0.9600 ? . .
C(2) H(2) 0.9599 ? . .
C(2) H(3) 0.9600 ? . .
